data_7008033
loop_
_publ_author_name
'Goicoechea, Jose M.'
'Mahon, Mary F.'
'Whittlesey, Michael K.'
'Kumar, P. G. Anil'
'Pregosin, Paul S.'

_publ_section_title
;
 Mononuclear and dinuclear complexes with a [Ru(tBu2PCH2CH2PtBu2)(CO)]
 core.
;
_journal_issue 3
_journal_name_full 'Dalton transactions (Cambridge, England : 2003)'
_journal_page_first 588
_journal_page_last 597
_journal_paper_doi 10.1039/b415812a
_journal_year 2005
_chemical_formula_sum 'C22 H43 F3 O7 P2 Ru S'
_chemical_formula_weight 671.63
_chemical_name_systematic
;
?
;
_space_group_IT_number 14
_symmetry_cell_setting monoclinic
_symmetry_space_group_name_Hall '-P 2yn'
_symmetry_space_group_name_H-M 'P 1 21/n 1'
_atom_sites_solution_hydrogens geom
_atom_sites_solution_primary direct
_atom_sites_solution_secondary difmap
_audit_creation_method SHELXL-97
_cell_angle_alpha 90.00
_cell_angle_beta 104.029(1)
_cell_angle_gamma 90.00
_cell_formula_units_Z 4
_cell_length_a 15.8970(2)
_cell_length_b 10.4600(1)
_cell_length_c 18.5370(3)
_cell_measurement_temperature 200(2)
_cell_volume 2990.44(7)
_computing_data_reduction 'Denzo and Scalepack (otwinowski & Minor, 1997)'
_computing_molecular_graphics 'ORTEX (P.McArdle, 1995)'
_computing_publication_material 'SHELXL-97/2 (Sheldrick,1997)'
_computing_structure_refinement 'SHELXL-97 (Sheldrick, 1997)'
_computing_structure_solution 'SHELXS-97 (Sheldrick, 1990)'
_diffrn_ambient_temperature 200(2)
_diffrn_measured_fraction_theta_full 0.996
_diffrn_measured_fraction_theta_max 0.996
_diffrn_measurement_device_type KappaCCD
_diffrn_measurement_method KappaCCD
_diffrn_radiation_monochromator graphite
_diffrn_radiation_source 'fine-focus sealed tube'
_diffrn_radiation_type MoK\a
_diffrn_radiation_wavelength 0.71073
_diffrn_reflns_av_R_equivalents 0.0579
_diffrn_reflns_av_sigmaI/netI 0.0442
_diffrn_reflns_limit_h_max 20
_diffrn_reflns_limit_h_min -20
_diffrn_reflns_limit_k_max 13
_diffrn_reflns_limit_k_min -13
_diffrn_reflns_limit_l_max 24
_diffrn_reflns_limit_l_min -24
_diffrn_reflns_number 46121
_diffrn_reflns_theta_full 27.49
_diffrn_reflns_theta_max 27.49
_diffrn_reflns_theta_min 3.68
_exptl_absorpt_coefficient_mu 0.756
_exptl_absorpt_correction_T_max 0.8950
_exptl_absorpt_correction_T_min 0.8950
_exptl_crystal_colour Yellow
_exptl_crystal_density_diffrn 1.492
_exptl_crystal_density_method 'not measured'
_exptl_crystal_description Block
_exptl_crystal_F_000 1392
_exptl_crystal_size_max 0.15
_exptl_crystal_size_mid 0.15
_exptl_crystal_size_min 0.15
_refine_diff_density_max 0.841
_refine_diff_density_min -0.735
_refine_diff_density_rms 0.117
_refine_ls_extinction_coef 0.0011(3)
_refine_ls_extinction_expression Fc^*^=kFc[1+0.001xFc^2^\l^3^/sin(2\q)]^-1/4^
_refine_ls_extinction_method SHELXL
_refine_ls_goodness_of_fit_ref 1.024
_refine_ls_hydrogen_treatment mixed
_refine_ls_matrix_type full
_refine_ls_number_parameters 350
_refine_ls_number_reflns 6839
_refine_ls_number_restraints 3
_refine_ls_restrained_S_all 1.024
_refine_ls_R_factor_all 0.0545
_refine_ls_R_factor_gt 0.0328
_refine_ls_shift/su_max 0.002
_refine_ls_shift/su_mean 0.000
_refine_ls_structure_factor_coef Fsqd
_refine_ls_weighting_details
; calc
[1.00000+0.00000exp(0.00(sin\q/\l)^2^)]/
[\s^2^(Fo^2^)+0.0000+1.7093*P+(0.0345P)^2^+0.0000sin\q/\l]
where P = 0.00000Fo^2^ + 1.00000Fc^2^
;
_refine_ls_weighting_scheme calc
_refine_ls_wR_factor_gt 0.0713
_refine_ls_wR_factor_ref 0.0788
_reflns_number_gt 5322
_reflns_number_total 6839
_reflns_threshold_expression >2sigma(I)
_cod_data_source_file b415812a.txt
_cod_data_source_block c:\word_f~1\papers\inorga~1\mkw\august~1\h03mkw~2\h03mkw4
_cod_depositor_comments
;
The following automatic conversions were performed:
'_symmetry_cell_setting' value 'Monoclinic' changed to 'monoclinic'
according to '/home/saulius/struct/CIF-dictionaries/cif_core.dic'
dictionary named 'cif_core.dic' version 2.4.1 from 2010-06-29.

Automatic conversion script
Id: cif_fix_enum 1527 2010-12-29 10:47:43Z saulius 
;
_cod_original_sg_symbol_H-M P21/n
_cod_database_code 7008033

loop_
_symmetry_equiv_pos_as_xyz
'x, y, z'
'-x+1/2, y+1/2, -z+1/2'
'-x, -y, -z'
'x-1/2, -y-1/2, z-1/2'

loop_
_atom_site_label
_atom_site_type_symbol
_atom_site_fract_x
_atom_site_fract_y
_atom_site_fract_z
_atom_site_U_iso_or_equiv
_atom_site_adp_type
_atom_site_occupancy
_atom_site_symmetry_multiplicity
_atom_site_calc_flag
_atom_site_refinement_flags
_atom_site_disorder_assembly
_atom_site_disorder_group
Ru1 Ru 0.621568(12) 0.233759(18) 0.962927(10) 0.02460(8) Uani 1 1 d D . .
S1 S 0.99555(5) 0.65656(7) 1.14117(4) 0.04393(19) Uani 1 1 d . . .
P2 P 0.68235(4) 0.39992(5) 0.89774(3) 0.02340(14) Uani 1 1 d . . .
P3 P 0.76939(4) 0.21045(6) 1.03978(3) 0.02377(14) Uani 1 1 d . . .
F1 F 0.90134(14) 0.80827(18) 1.20229(12) 0.0708(6) Uani 1 1 d . . .
F2 F 0.85049(16) 0.6235(3) 1.17936(18) 0.1174(11) Uani 1 1 d . . .
F3 F 0.95674(18) 0.6552(3) 1.26936(12) 0.1077(10) Uani 1 1 d . . .
O1 O 0.43650(13) 0.3043(2) 0.88118(12) 0.0572(6) Uani 1 1 d . . .
O2 O 0.61283(13) -0.00649(18) 0.86156(11) 0.0448(5) Uani 1 1 d . . .
O3 O 0.55036(14) 0.0752(2) 1.07269(11) 0.0543(6) Uani 1 1 d . . .
O4 O 0.9438(2) 0.6897(4) 1.07025(14) 0.1264(14) Uani 1 1 d . . .
O5 O 1.01684(16) 0.5251(2) 1.15232(15) 0.0699(7) Uani 1 1 d . . .
O6 O 1.06513(18) 0.7417(2) 1.1687(2) 0.0891(10) Uani 1 1 d . . .
O7 O 0.92499(17) 0.6941(2) 0.91612(13) 0.0579(6) Uani 1 1 d D . .
C1 C 0.50590(18) 0.2796(3) 0.91005(15) 0.0363(6) Uani 1 1 d . . .
C2 C 0.62140(16) 0.0834(2) 0.89633(14) 0.0315(6) Uani 1 1 d . . .
C3 C 0.57845(17) 0.1322(3) 1.03223(15) 0.0355(6) Uani 1 1 d . . .
C4 C 0.83159(15) 0.3435(2) 1.01333(13) 0.0268(5) Uani 1 1 d . . .
H4A H 0.8286 0.4174 1.0460 0.032 Uiso 1 1 calc R . .
H4B H 0.8932 0.3175 1.0224 0.032 Uiso 1 1 calc R . .
C5 C 0.80041(15) 0.3862(2) 0.93230(13) 0.0270(5) Uani 1 1 d . . .
H5A H 0.8221 0.3245 0.9005 0.032 Uiso 1 1 calc R . .
H5B H 0.8268 0.4703 0.9268 0.032 Uiso 1 1 calc R . .
C6 C 0.82724(16) 0.0593(2) 1.02248(14) 0.0283(5) Uani 1 1 d . . .
C7 C 0.83869(17) 0.0648(2) 0.94283(14) 0.0345(6) Uani 1 1 d . . .
H7D H 0.8603 -0.0178 0.9299 0.052 Uiso 1 1 calc R . .
H7E H 0.8803 0.1321 0.9392 0.052 Uiso 1 1 calc R . .
H7C H 0.7828 0.0834 0.9084 0.052 Uiso 1 1 calc R . .
C8 C 0.77359(18) -0.0597(2) 1.03108(15) 0.0363(6) Uani 1 1 d . . .
H8A H 0.7150 -0.0513 0.9990 0.054 Uiso 1 1 calc R . .
H8B H 0.7703 -0.0677 1.0830 0.054 Uiso 1 1 calc R . .
H8C H 0.8014 -0.1361 1.0167 0.054 Uiso 1 1 calc R . .
C9 C 0.91848(17) 0.0446(3) 1.07410(15) 0.0374(6) Uani 1 1 d . . .
H9A H 0.9467 -0.0309 1.0594 0.056 Uiso 1 1 calc R . .
H9B H 0.9138 0.0347 1.1255 0.056 Uiso 1 1 calc R . .
H9C H 0.9530 0.1209 1.0702 0.056 Uiso 1 1 calc R . .
C10 C 0.78503(17) 0.2345(2) 1.14388(13) 0.0332(6) Uani 1 1 d . . .
C11 C 0.72183(19) 0.3368(3) 1.15897(15) 0.0428(7) Uani 1 1 d . . .
H11A H 0.7339 0.3537 1.2125 0.064 Uiso 1 1 calc R . .
H11B H 0.6621 0.3060 1.1413 0.064 Uiso 1 1 calc R . .
H11C H 0.7292 0.4157 1.1327 0.064 Uiso 1 1 calc R . .
C12 C 0.87732(19) 0.2817(3) 1.17981(15) 0.0418(7) Uani 1 1 d . . .
H12A H 0.8867 0.3649 1.1587 0.063 Uiso 1 1 calc R . .
H12B H 0.9196 0.2200 1.1700 0.063 Uiso 1 1 calc R . .
H12C H 0.8845 0.2903 1.2336 0.063 Uiso 1 1 calc R . .
C13 C 0.7684(2) 0.1105(3) 1.18331(15) 0.0444(7) Uani 1 1 d . . .
H13A H 0.7707 0.1290 1.2356 0.067 Uiso 1 1 calc R . .
H13B H 0.8129 0.0472 1.1804 0.067 Uiso 1 1 calc R . .
H13C H 0.7111 0.0766 1.1590 0.067 Uiso 1 1 calc R . .
C14 C 0.65431(17) 0.5691(2) 0.92053(14) 0.0320(6) Uani 1 1 d . . .
C15 C 0.6874(2) 0.6703(2) 0.87398(16) 0.0426(7) Uani 1 1 d . . .
H15A H 0.6560 0.6620 0.8217 0.064 Uiso 1 1 calc R . .
H15B H 0.7495 0.6576 0.8785 0.064 Uiso 1 1 calc R . .
H15C H 0.6777 0.7558 0.8920 0.064 Uiso 1 1 calc R . .
C16 C 0.55610(19) 0.5846(3) 0.91017(18) 0.0454(7) Uani 1 1 d . . .
H16A H 0.5428 0.6739 0.9191 0.068 Uiso 1 1 calc R . .
H16B H 0.5365 0.5293 0.9455 0.068 Uiso 1 1 calc R . .
H16C H 0.5263 0.5606 0.8593 0.068 Uiso 1 1 calc R . .
C17 C 0.69803(19) 0.5971(2) 1.00226(15) 0.0398(7) Uani 1 1 d . . .
H17A H 0.7611 0.5959 1.0093 0.060 Uiso 1 1 calc R . .
H17B H 0.6810 0.5319 1.0339 0.060 Uiso 1 1 calc R . .
H17C H 0.6799 0.6815 1.0158 0.060 Uiso 1 1 calc R . .
C18 C 0.66567(17) 0.3845(2) 0.79333(13) 0.0300(5) Uani 1 1 d . . .
C19 C 0.57721(18) 0.4372(3) 0.75132(15) 0.0442(7) Uani 1 1 d . . .
H19A H 0.5666 0.4145 0.6986 0.066 Uiso 1 1 calc R . .
H19B H 0.5770 0.5305 0.7564 0.066 Uiso 1 1 calc R . .
H19C H 0.5316 0.4004 0.7722 0.066 Uiso 1 1 calc R . .
C20 C 0.73804(19) 0.4503(3) 0.76542(15) 0.0451(7) Uani 1 1 d . . .
H20A H 0.7263 0.4420 0.7112 0.068 Uiso 1 1 calc R . .
H20B H 0.7938 0.4100 0.7883 0.068 Uiso 1 1 calc R . .
H20C H 0.7403 0.5411 0.7789 0.068 Uiso 1 1 calc R . .
C21 C 0.6673(2) 0.2434(3) 0.77325(15) 0.0475(8) Uani 1 1 d . . .
H21A H 0.6155 0.2012 0.7815 0.071 Uiso 1 1 calc R . .
H21B H 0.7192 0.2032 0.8045 0.071 Uiso 1 1 calc R . .
H21C H 0.6684 0.2352 0.7208 0.071 Uiso 1 1 calc R . .
C22 C 0.9239(2) 0.6872(3) 1.20174(17) 0.0434(7) Uani 1 1 d . . .
H7A H 0.945(2) 0.622(2) 0.9062(19) 0.064(11) Uiso 1 1 d D . .
H1 H 0.6192(19) 0.350(2) 1.0219(14) 0.057(9) Uiso 1 1 d D . .
H7B H 0.932(2) 0.684(3) 0.9627(11) 0.069(12) Uiso 1 1 d D . .

loop_
_atom_site_aniso_label
_atom_site_aniso_U_11
_atom_site_aniso_U_22
_atom_site_aniso_U_33
_atom_site_aniso_U_23
_atom_site_aniso_U_13
_atom_site_aniso_U_12
Ru1 0.02333(11) 0.02562(12) 0.02642(11) -0.00070(8) 0.00907(8) -0.00276(8)
S1 0.0509(5) 0.0439(4) 0.0440(4) -0.0010(3) 0.0251(4) 0.0033(3)
P2 0.0253(3) 0.0220(3) 0.0239(3) 0.0007(2) 0.0080(3) 0.0009(2)
P3 0.0268(3) 0.0230(3) 0.0221(3) 0.0006(2) 0.0072(3) -0.0026(2)
F1 0.0932(15) 0.0555(11) 0.0778(14) 0.0079(10) 0.0484(12) 0.0270(11)
F2 0.0731(16) 0.114(2) 0.188(3) -0.070(2) 0.0775(18) -0.0423(15)
F3 0.139(2) 0.146(2) 0.0523(13) 0.0437(14) 0.0515(15) 0.0781(19)
O1 0.0290(12) 0.0849(16) 0.0548(14) -0.0033(12) 0.0043(10) 0.0056(11)
O2 0.0544(13) 0.0340(11) 0.0442(12) -0.0092(9) 0.0084(10) -0.0058(9)
O3 0.0581(14) 0.0647(14) 0.0448(12) 0.0041(10) 0.0214(11) -0.0266(11)
O4 0.150(3) 0.197(3) 0.0333(14) 0.0074(18) 0.0253(17) 0.091(3)
O5 0.0835(18) 0.0371(12) 0.107(2) -0.0059(12) 0.0585(16) 0.0025(11)
O6 0.0731(18) 0.0599(15) 0.159(3) -0.0300(16) 0.075(2) -0.0253(13)
O7 0.0741(17) 0.0557(15) 0.0434(14) 0.0006(11) 0.0132(13) 0.0132(12)
C1 0.0305(15) 0.0442(16) 0.0365(15) -0.0032(12) 0.0125(12) -0.0022(12)
C2 0.0305(14) 0.0326(14) 0.0310(14) 0.0017(11) 0.0065(11) -0.0044(11)
C3 0.0363(15) 0.0382(15) 0.0339(14) -0.0033(12) 0.0122(12) -0.0115(12)
C4 0.0258(13) 0.0264(13) 0.0280(13) 0.0020(10) 0.0061(10) -0.0029(10)
C5 0.0260(13) 0.0276(12) 0.0290(13) 0.0045(10) 0.0095(10) -0.0022(10)
C6 0.0298(13) 0.0235(12) 0.0305(13) 0.0012(10) 0.0049(11) 0.0022(10)
C7 0.0371(15) 0.0333(14) 0.0344(14) -0.0015(11) 0.0115(12) 0.0076(11)
C8 0.0409(15) 0.0240(13) 0.0410(16) 0.0016(11) 0.0042(12) -0.0018(11)
C9 0.0325(15) 0.0345(14) 0.0417(16) 0.0057(12) 0.0020(12) 0.0025(11)
C10 0.0411(15) 0.0365(14) 0.0223(12) 0.0018(10) 0.0082(11) -0.0027(11)
C11 0.0522(18) 0.0496(17) 0.0282(14) -0.0074(12) 0.0128(13) 0.0003(14)
C12 0.0481(17) 0.0453(16) 0.0275(14) -0.0005(12) 0.0004(12) -0.0052(13)
C13 0.0597(19) 0.0457(17) 0.0294(15) 0.0081(12) 0.0137(14) -0.0051(14)
C14 0.0366(15) 0.0235(12) 0.0371(15) -0.0005(10) 0.0115(12) 0.0050(10)
C15 0.0578(19) 0.0244(14) 0.0455(17) 0.0045(12) 0.0121(14) 0.0008(12)
C16 0.0455(17) 0.0353(15) 0.0579(19) -0.0019(13) 0.0177(15) 0.0129(13)
C17 0.0568(18) 0.0250(13) 0.0389(15) -0.0046(11) 0.0140(14) 0.0017(12)
C18 0.0360(14) 0.0312(13) 0.0227(12) 0.0036(10) 0.0069(11) 0.0043(11)
C19 0.0412(16) 0.0556(18) 0.0314(15) 0.0032(13) 0.0000(12) 0.0034(14)
C20 0.0489(18) 0.0592(19) 0.0303(15) 0.0098(13) 0.0159(13) -0.0014(14)
C21 0.076(2) 0.0426(16) 0.0249(13) -0.0036(12) 0.0136(14) 0.0081(15)
C22 0.0458(18) 0.0421(16) 0.0467(18) 0.0001(13) 0.0200(14) -0.0018(13)

loop_
_atom_type_symbol
_atom_type_description
_atom_type_scat_dispersion_real
_atom_type_scat_dispersion_imag
_atom_type_scat_source
C C 0.0033 0.0016 'International Tables Vol C Tables 4.2.6.8 and 6.1.1.4'
H H 0.0000 0.0000 'International Tables Vol C Tables 4.2.6.8 and 6.1.1.4'
O O 0.0106 0.0060 'International Tables Vol C Tables 4.2.6.8 and 6.1.1.4'
P P 0.1023 0.0942 'International Tables Vol C Tables 4.2.6.8 and 6.1.1.4'
S S 0.1246 0.1234 'International Tables Vol C Tables 4.2.6.8 and 6.1.1.4'
F F 0.0171 0.0103 'International Tables Vol C Tables 4.2.6.8 and 6.1.1.4'
Ru Ru -1.2594 0.8363 'International Tables Vol C Tables 4.2.6.8 and 6.1.1.4'

loop_
_geom_angle_atom_site_label_1
_geom_angle_atom_site_label_2
_geom_angle_atom_site_label_3
_geom_angle
_geom_angle_site_symmetry_1
_geom_angle_site_symmetry_3
_geom_angle_publ_flag
H1 Ru1 C3 83.8(10) . . ?
H1 Ru1 C1 89.0(11) . . ?
C3 Ru1 C1 91.53(11) . . ?
H1 Ru1 C2 175.6(10) . . ?
C3 Ru1 C2 91.76(10) . . ?
C1 Ru1 C2 91.35(11) . . ?
H1 Ru1 P2 83.1(10) . . ?
C3 Ru1 P2 166.69(8) . . ?
C1 Ru1 P2 90.83(8) . . ?
C2 Ru1 P2 101.28(7) . . ?
H1 Ru1 P3 81.9(11) . . ?
C3 Ru1 P3 90.20(8) . . ?
C1 Ru1 P3 170.48(8) . . ?
C2 Ru1 P3 97.96(7) . . ?
P2 Ru1 P3 85.40(2) . . ?
O6 S1 O4 114.1(2) . . ?
O6 S1 O5 114.78(17) . . ?
O4 S1 O5 116.0(2) . . ?
O6 S1 C22 102.63(15) . . ?
O4 S1 C22 102.77(17) . . ?
O5 S1 C22 104.17(14) . . ?
C5 P2 C18 103.16(11) . . ?
C5 P2 C14 105.71(11) . . ?
C18 P2 C14 108.94(11) . . ?
C5 P2 Ru1 105.37(7) . . ?
C18 P2 Ru1 118.01(8) . . ?
C14 P2 Ru1 114.24(8) . . ?
C4 P3 C6 105.75(11) . . ?
C4 P3 C10 102.93(11) . . ?
C6 P3 C10 109.43(11) . . ?
C4 P3 Ru1 105.76(8) . . ?
C6 P3 Ru1 114.93(8) . . ?
C10 P3 Ru1 116.65(9) . . ?
H7B O7 H7A 98(3) . . ?
O1 C1 Ru1 177.1(2) . . ?
O2 C2 Ru1 171.6(2) . . ?
O3 C3 Ru1 177.4(3) . . ?
C5 C4 P3 114.53(16) . . ?
C4 C5 P2 115.21(16) . . ?
C7 C6 C9 106.8(2) . . ?
C7 C6 C8 109.2(2) . . ?
C9 C6 C8 108.5(2) . . ?
C7 C6 P3 107.94(16) . . ?
C9 C6 P3 113.62(17) . . ?
C8 C6 P3 110.71(17) . . ?
C12 C10 C11 107.1(2) . . ?
C12 C10 C13 108.6(2) . . ?
C11 C10 C13 107.7(2) . . ?
C12 C10 P3 110.99(17) . . ?
C11 C10 P3 110.23(17) . . ?
C13 C10 P3 111.98(18) . . ?
C16 C14 C17 107.9(2) . . ?
C16 C14 C15 109.5(2) . . ?
C17 C14 C15 106.8(2) . . ?
C16 C14 P2 110.94(18) . . ?
C17 C14 P2 108.86(17) . . ?
C15 C14 P2 112.73(18) . . ?
C21 C18 C20 107.1(2) . . ?
C21 C18 C19 107.0(2) . . ?
C20 C18 C19 109.7(2) . . ?
C21 C18 P2 109.00(17) . . ?
C20 C18 P2 112.03(18) . . ?
C19 C18 P2 111.80(17) . . ?
F3 C22 F1 106.9(3) . . ?
F3 C22 F2 107.2(3) . . ?
F1 C22 F2 105.4(3) . . ?
F3 C22 S1 113.1(2) . . ?
F1 C22 S1 112.9(2) . . ?
F2 C22 S1 110.9(2) . . ?

loop_
_geom_bond_atom_site_label_1
_geom_bond_atom_site_label_2
_geom_bond_distance
_geom_bond_site_symmetry_2
_geom_bond_publ_flag
Ru1 H1 1.639(17) . ?
Ru1 C3 1.917(3) . ?
Ru1 C1 1.923(3) . ?
Ru1 C2 1.999(3) . ?
Ru1 P2 2.4456(6) . ?
Ru1 P3 2.4470(7) . ?
S1 O6 1.416(3) . ?
S1 O4 1.415(3) . ?
S1 O5 1.419(2) . ?
S1 C22 1.811(3) . ?
P2 C5 1.836(2) . ?
P2 C18 1.896(2) . ?
P2 C14 1.898(2) . ?
P3 C4 1.841(2) . ?
P3 C6 1.895(2) . ?
P3 C10 1.902(2) . ?
F1 C22 1.317(3) . ?
F2 C22 1.321(4) . ?
F3 C22 1.280(3) . ?
O1 C1 1.133(3) . ?
O2 C2 1.129(3) . ?
O3 C3 1.131(3) . ?
O7 H7B 0.848(18) . ?
O7 H7A 0.859(18) . ?
C4 C5 1.530(3) . ?
C6 C7 1.532(3) . ?
C6 C9 1.539(4) . ?
C6 C8 1.539(3) . ?
C10 C12 1.538(4) . ?
C10 C11 1.539(4) . ?
C10 C13 1.542(4) . ?
C14 C16 1.535(4) . ?
C14 C17 1.534(4) . ?
C14 C15 1.536(4) . ?
C18 C21 1.523(3) . ?
C18 C20 1.534(4) . ?
C18 C19 1.535(4) . ?
